data_4064461
loop_
_publ_author_name
'Dai, Huei-Fang'
'Chen, Chia-Hsiang'
'Chen, Chi-Shian'
'Yeh, Wen-Yann'

_publ_section_title
;
 Synthesis and Characterization of the Triple Cluster
 (Cp3Fe4(CO)4(C5H4CH&#x2550;NCH2CH2))3N and Its Function as a Tripodal
 Tetradentate Ligand
;
_journal_issue 10
_journal_name_full Organometallics
_journal_page_first 2889
_journal_paper_doi 10.1021/om200123v
_journal_volume 30
_journal_year 2011
_chemical_formula_moiety 'C82 H74 Cl2 Fe12 N4 O12'
_chemical_formula_sum 'C82 H74 Cl2 Fe12 N4 O12'
_chemical_formula_weight 2048.55
_chemical_name_systematic
;
 ?
;
_space_group_IT_number 14
_symmetry_cell_setting monoclinic
_symmetry_space_group_name_Hall '-P 2ybc'
_symmetry_space_group_name_H-M 'P 1 21/c 1'
_atom_sites_solution_hydrogens geom
_atom_sites_solution_primary direct
_atom_sites_solution_secondary difmap
_audit_creation_method SHELXL-97
_cell_angle_alpha 90.00
_cell_angle_beta 90.954(2)
_cell_angle_gamma 90.00
_cell_formula_units_Z 4
_cell_length_a 14.5831(13)
_cell_length_b 27.378(2)
_cell_length_c 18.3903(15)
_cell_measurement_reflns_used 0
_cell_measurement_temperature 200(2)
_cell_measurement_theta_max 0
_cell_measurement_theta_min 0
_cell_volume 7341.4(10)
_computing_molecular_graphics 'Ortep-3 for Windows (Farrugia, 1997)'
_computing_publication_material 'WinGX publication routines (Farrugia, 1999)'
_computing_structure_refinement 'SHELXL-97 (Sheldrick, 1997)'
_computing_structure_solution 'SHELXS-86 (Sheldrick, 1986)'
_diffrn_ambient_temperature 200(2)
_diffrn_measured_fraction_theta_full 0.953
_diffrn_measured_fraction_theta_max 0.953
_diffrn_radiation_monochromator graphite
_diffrn_radiation_source 'fine-focus sealed tube'
_diffrn_radiation_type MoK\a
_diffrn_radiation_wavelength 0.71073
_diffrn_reflns_av_R_equivalents 0.1009
_diffrn_reflns_av_sigmaI/netI 0.1089
_diffrn_reflns_limit_h_max 17
_diffrn_reflns_limit_h_min -17
_diffrn_reflns_limit_k_max 32
_diffrn_reflns_limit_k_min -32
_diffrn_reflns_limit_l_max 20
_diffrn_reflns_limit_l_min -21
_diffrn_reflns_number 47016
_diffrn_reflns_theta_full 25.02
_diffrn_reflns_theta_max 25.02
_diffrn_reflns_theta_min 1.40
_exptl_absorpt_coefficient_mu 2.435
_exptl_absorpt_correction_T_max 0.9089
_exptl_absorpt_correction_T_min 0.4743
_exptl_absorpt_correction_type multi-scan
_exptl_crystal_colour black
_exptl_crystal_density_diffrn 1.853
_exptl_crystal_density_method 'not measured'
_exptl_crystal_description prism
_exptl_crystal_F_000 4144
_exptl_crystal_size_max 0.36
_exptl_crystal_size_mid 0.24
_exptl_crystal_size_min 0.04
_refine_diff_density_max 2.203
_refine_diff_density_min -1.188
_refine_diff_density_rms 0.248
_refine_ls_extinction_method none
_refine_ls_goodness_of_fit_ref 1.358
_refine_ls_hydrogen_treatment fixed
_refine_ls_matrix_type full
_refine_ls_number_parameters 604
_refine_ls_number_reflns 12363
_refine_ls_number_restraints 0
_refine_ls_restrained_S_all 1.358
_refine_ls_R_factor_all 0.2045
_refine_ls_R_factor_gt 0.1504
_refine_ls_shift/su_max 0.003
_refine_ls_shift/su_mean 0.000
_refine_ls_structure_factor_coef Fsqd
_refine_ls_weighting_details 'calc w=1/[\s^2^(Fo^2^)+(0.0159P)^2^+387.6804P] where P=(Fo^2^+2Fc^2^)/3'
_refine_ls_weighting_scheme calc
_refine_ls_wR_factor_gt 0.3113
_refine_ls_wR_factor_ref 0.3366
_reflns_number_gt 8077
_reflns_number_total 12363
_reflns_threshold_expression >2sigma(I)
_cod_data_source_file om200123v_si_001.cif
_cod_data_source_block a7333a
_cod_depositor_comments
;
The following automatic conversions were performed:

'_exptl_absorpt_correction_type' value 'multiscan' changed to
'multi-scan' according to
/home/saulius/struct/CIF-dictionaries/cif_core.dic dictionary named
'cif_core.dic' version 2.4.1 from 2010-06-29.

Automatic conversion script
Id: cif_fix_values 1715 2011-07-08 13:25:40Z adriana 
;
_cod_original_cell_volume 7341.4(11)
_cod_original_sg_symbol_H-M 'P 21/c'
_cod_database_code 4064461

loop_
_symmetry_equiv_pos_as_xyz
'x, y, z'
'-x, y+1/2, -z+1/2'
'-x, -y, -z'
'x, -y-1/2, z-1/2'

loop_
_atom_site_label
_atom_site_type_symbol
_atom_site_fract_x
_atom_site_fract_y
_atom_site_fract_z
_atom_site_U_iso_or_equiv
_atom_site_adp_type
_atom_site_occupancy
_atom_site_symmetry_multiplicity
_atom_site_calc_flag
_atom_site_refinement_flags
C1 C 0.2111(13) 0.9812(8) 0.2253(11) 0.027(5) Uiso 1 1 d .
C2 C 0.0475(13) 0.9182(8) 0.2576(11) 0.026(5) Uiso 1 1 d .
C3 C 0.0147(12) 1.0245(8) 0.2431(10) 0.021(4) Uiso 1 1 d .
C4 C 0.0703(13) 0.9668(8) 0.1072(11) 0.027(5) Uiso 1 1 d .
C5 C 0.0979(13) 1.2250(8) -0.0149(11) 0.027(5) Uiso 1 1 d .
C6 C 0.0506(14) 1.3341(8) -0.0132(11) 0.030(5) Uiso 1 1 d .
C7 C 0.2464(12) 1.2988(7) -0.0329(10) 0.023(4) Uiso 1 1 d .
C8 C 0.1491(13) 1.2907(8) 0.1129(11) 0.027(5) Uiso 1 1 d .
C9 C 0.7462(14) 1.1681(8) 0.3444(12) 0.033(5) Uiso 1 1 d .
C10 C 0.5594(13) 1.1314(8) 0.3921(10) 0.025(4) Uiso 1 1 d .
C11 C 0.5746(14) 1.1943(8) 0.2576(11) 0.030(5) Uiso 1 1 d .
C12 C 0.6486(13) 1.0902(8) 0.2545(11) 0.025(4) Uiso 1 1 d .
C13 C 0.3937(16) 1.0384(9) -0.1094(12) 0.040(6) Uiso 1 1 d .
H13A H 0.4429 1.0198 -0.1334 0.049 Uiso 1 1 calc R
H13B H 0.3417 1.0411 -0.1444 0.049 Uiso 1 1 calc R
C14 C 0.3623(15) 1.0096(9) -0.0440(12) 0.039(6) Uiso 1 1 d .
H14A H 0.3455 0.9762 -0.0596 0.046 Uiso 1 1 calc R
H14B H 0.4136 1.0071 -0.0083 0.046 Uiso 1 1 calc R
C15 C 0.2837(14) 1.0350(8) 0.0594(11) 0.028(5) Uiso 1 1 d .
H15 H 0.3349 1.0227 0.0861 0.034 Uiso 1 1 calc R
C16 C 0.2077(13) 1.0563(8) 0.0986(10) 0.025(4) Uiso 1 1 d .
C17 C 0.2125(13) 1.0767(7) 0.1695(10) 0.023(4) Uiso 1 1 d .
H17 H 0.2684 1.0794 0.2014 0.027 Uiso 1 1 calc R
C18 C 0.1252(15) 1.0955(9) 0.1841(12) 0.037(5) Uiso 1 1 d .
H18 H 0.1082 1.1136 0.2292 0.045 Uiso 1 1 calc R
C19 C 0.0663(15) 1.0856(8) 0.1256(11) 0.033(5) Uiso 1 1 d .
H19 H 0.0003 1.0954 0.1219 0.040 Uiso 1 1 calc R
C20 C 0.1154(12) 1.0619(7) 0.0716(10) 0.021(4) Uiso 1 1 d .
H20 H 0.0911 1.0514 0.0229 0.026 Uiso 1 1 calc R
C21 C 0.1457(18) 0.8742(10) 0.1011(15) 0.052(7) Uiso 1 1 d .
H21 H 0.1018 0.8703 0.0592 0.063 Uiso 1 1 calc R
C22 C 0.2267(17) 0.8995(10) 0.1002(14) 0.048(6) Uiso 1 1 d .
H22 H 0.2521 0.9176 0.0579 0.058 Uiso 1 1 calc R
C23 C 0.2693(18) 0.8934(10) 0.1679(14) 0.050(7) Uiso 1 1 d .
H23 H 0.3302 0.9072 0.1828 0.061 Uiso 1 1 calc R
C24 C 0.2127(18) 0.8651(11) 0.2121(16) 0.058(7) Uiso 1 1 d .
H24 H 0.2265 0.8539 0.2629 0.070 Uiso 1 1 calc R
C25 C 0.1382(19) 0.8520(10) 0.1692(14) 0.055(7) Uiso 1 1 d .
H25 H 0.0871 0.8301 0.1843 0.066 Uiso 1 1 calc R
C26 C 0.1951(18) 1.0060(10) 0.3689(14) 0.053(7) Uiso 1 1 d .
H26 H 0.2563 1.0208 0.3588 0.064 Uiso 1 1 calc R
C27 C 0.1785(17) 0.9569(10) 0.3830(13) 0.050(7) Uiso 1 1 d .
H27 H 0.2253 0.9302 0.3849 0.060 Uiso 1 1 calc R
C28 C 0.0845(17) 0.9523(10) 0.3979(13) 0.048(6) Uiso 1 1 d .
H28 H 0.0523 0.9214 0.4113 0.057 Uiso 1 1 calc R
C29 C 0.0445(15) 0.9978(9) 0.3913(12) 0.038(5) Uiso 1 1 d .
H29 H -0.0216 1.0053 0.3995 0.045 Uiso 1 1 calc R
C30 C 0.1112(16) 1.0318(10) 0.3735(13) 0.045(6) Uiso 1 1 d .
H30 H 0.1024 1.0679 0.3681 0.055 Uiso 1 1 calc R
C31 C -0.1248(13) 0.9135(8) 0.1962(11) 0.028(5) Uiso 1 1 d .
H31 H -0.1226 0.8802 0.2183 0.033 Uiso 1 1 calc R
C32 C -0.1507(13) 0.9568(8) 0.2309(11) 0.030(5) Uiso 1 1 d .
H32 H -0.1687 0.9596 0.2829 0.036 Uiso 1 1 calc R
C33 C -0.1494(13) 0.9954(8) 0.1811(11) 0.029(5) Uiso 1 1 d .
H33 H -0.1665 1.0301 0.1910 0.035 Uiso 1 1 calc R
C34 C -0.1206(13) 0.9763(8) 0.1146(11) 0.031(5) Uiso 1 1 d .
H34 H -0.1140 0.9952 0.0685 0.037 Uiso 1 1 calc R
C35 C -0.1065(14) 0.9259(8) 0.1224(11) 0.032(5) Uiso 1 1 d .
H35 H -0.0887 0.9027 0.0831 0.038 Uiso 1 1 calc R
C36 C 0.4365(16) 1.1168(9) -0.1584(13) 0.043(6) Uiso 1 1 d .
H36A H 0.4469 1.0952 -0.2006 0.052 Uiso 1 1 calc R
H36B H 0.4904 1.1386 -0.1528 0.052 Uiso 1 1 calc R
C37 C 0.3514(16) 1.1472(9) -0.1723(13) 0.042(6) Uiso 1 1 d .
H37A H 0.3574 1.1659 -0.2182 0.051 Uiso 1 1 calc R
H37B H 0.2968 1.1259 -0.1767 0.051 Uiso 1 1 calc R
C38 C 0.2925(14) 1.1652(9) -0.0624(11) 0.034(5) Uiso 1 1 d .
H38 H 0.2542 1.1377 -0.0711 0.040 Uiso 1 1 calc R
C39 C 0.2907(14) 1.1888(8) 0.0101(12) 0.033(5) Uiso 1 1 d .
C40 C 0.2300(15) 1.1767(9) 0.0652(12) 0.038(6) Uiso 1 1 d .
H40 H 0.1831 1.1501 0.0624 0.046 Uiso 1 1 calc R
C41 C 0.2498(15) 1.2051(9) 0.1270(12) 0.037(5) Uiso 1 1 d .
H41 H 0.2198 1.2028 0.1754 0.045 Uiso 1 1 calc R
C42 C 0.3209(15) 1.2370(9) 0.1079(12) 0.040(6) Uiso 1 1 d .
H42 H 0.3505 1.2620 0.1404 0.048 Uiso 1 1 calc R
C43 C 0.3453(14) 1.2268(8) 0.0352(11) 0.030(5) Uiso 1 1 d .
H43 H 0.3953 1.2431 0.0076 0.037 Uiso 1 1 calc R
C44 C -0.0286(19) 1.2273(12) 0.1128(16) 0.065(8) Uiso 1 1 d .
H44 H -0.0040 1.1968 0.1358 0.077 Uiso 1 1 calc R
C45 C -0.0740(18) 1.2306(11) 0.0455(15) 0.057(7) Uiso 1 1 d .
H45 H -0.0871 1.2033 0.0108 0.068 Uiso 1 1 calc R
C46 C -0.0991(17) 1.2773(10) 0.0378(15) 0.052(7) Uiso 1 1 d .
H46 H -0.1330 1.2907 -0.0055 0.063 Uiso 1 1 calc R
C47 C -0.0758(16) 1.3039(10) 0.0973(13) 0.043(6) Uiso 1 1 d .
H47 H -0.0900 1.3392 0.1055 0.051 Uiso 1 1 calc R
C48 C -0.0321(17) 1.2733(10) 0.1450(14) 0.049(6) Uiso 1 1 d .
H48 H -0.0090 1.2820 0.1948 0.059 Uiso 1 1 calc R
C49 C 0.1053(16) 1.2404(10) -0.1627(12) 0.043(6) Uiso 1 1 d .
H49 H 0.1034 1.2039 -0.1628 0.052 Uiso 1 1 calc R
C50 C 0.0305(16) 1.2709(9) -0.1565(12) 0.040(6) Uiso 1 1 d .
H50 H -0.0344 1.2599 -0.1513 0.048 Uiso 1 1 calc R
C51 C 0.0587(15) 1.3191(9) -0.1613(12) 0.036(5) Uiso 1 1 d .
H51 H 0.0185 1.3487 -0.1605 0.043 Uiso 1 1 calc R
C52 C 0.1563(15) 1.3185(9) -0.1684(12) 0.041(6) Uiso 1 1 d .
H52 H 0.1970 1.3476 -0.1742 0.049 Uiso 1 1 calc R
C53 C 0.1837(16) 1.2690(9) -0.1708(12) 0.041(6) Uiso 1 1 d .
H53 H 0.2475 1.2568 -0.1777 0.049 Uiso 1 1 calc R
C54 C 0.1530(15) 1.4140(8) 0.0350(12) 0.036(5) Uiso 1 1 d .
H54 H 0.1003 1.4321 0.0122 0.043 Uiso 1 1 calc R
C55 C 0.2348(14) 1.4025(8) 0.0017(12) 0.032(5) Uiso 1 1 d .
H55 H 0.2503 1.4108 -0.0496 0.038 Uiso 1 1 calc R
C56 C 0.2931(15) 1.3799(9) 0.0509(12) 0.038(6) Uiso 1 1 d .
H56 H 0.3574 1.3690 0.0419 0.046 Uiso 1 1 calc R
C57 C 0.2459(16) 1.3767(9) 0.1169(13) 0.044(6) Uiso 1 1 d .
H57 H 0.2707 1.3629 0.1636 0.053 Uiso 1 1 calc R
C58 C 0.1578(14) 1.3967(8) 0.1056(12) 0.033(5) Uiso 1 1 d .
H58 H 0.1096 1.4006 0.1432 0.040 Uiso 1 1 calc R
C59 C 0.5105(15) 1.0873(9) -0.0482(13) 0.041(6) Uiso 1 1 d .
H59A H 0.5078 1.0593 -0.0142 0.049 Uiso 1 1 calc R
H59B H 0.5640 1.0823 -0.0797 0.049 Uiso 1 1 calc R
C60 C 0.525(2) 1.1313(11) -0.0066(16) 0.065(8) Uiso 1 1 d .
H60A H 0.4693 1.1376 0.0225 0.078 Uiso 1 1 calc R
H60B H 0.5318 1.1590 -0.0406 0.078 Uiso 1 1 calc R
C61 C 0.6198(15) 1.1663(9) 0.0802(12) 0.037(5) Uiso 1 1 d .
H61 H 0.5796 1.1935 0.0755 0.044 Uiso 1 1 calc R
C62 C 0.6967(15) 1.1695(9) 0.1314(12) 0.036(5) Uiso 1 1 d .
C63 C 0.7232(15) 1.2129(9) 0.1673(12) 0.041(6) Uiso 1 1 d .
H63 H 0.6935 1.2457 0.1620 0.049 Uiso 1 1 calc R
C64 C 0.8028(16) 1.2012(9) 0.2116(13) 0.045(6) Uiso 1 1 d .
H64 H 0.8390 1.2246 0.2424 0.054 Uiso 1 1 calc R
C65 C 0.8225(16) 1.1522(9) 0.2012(13) 0.043(6) Uiso 1 1 d .
H65 H 0.8755 1.1341 0.2236 0.051 Uiso 1 1 calc R
C66 C 0.7583(14) 1.1326(9) 0.1509(12) 0.036(5) Uiso 1 1 d .
H66 H 0.7573 1.0982 0.1323 0.043 Uiso 1 1 calc R
C67 C 0.7861(17) 1.0540(9) 0.3650(13) 0.047(6) Uiso 1 1 d .
H67 H 0.8362 1.0486 0.3294 0.056 Uiso 1 1 calc R
C68 C 0.7022(18) 1.0300(11) 0.3678(15) 0.056(7) Uiso 1 1 d .
H68 H 0.6802 1.0047 0.3324 0.068 Uiso 1 1 calc R
C69 C 0.657(2) 1.0447(11) 0.4262(15) 0.062(8) Uiso 1 1 d .
H69 H 0.5950 1.0325 0.4399 0.074 Uiso 1 1 calc R
C70 C 0.7041(19) 1.0789(11) 0.4633(16) 0.061(8) Uiso 1 1 d .
H70 H 0.6852 1.0947 0.5097 0.073 Uiso 1 1 calc R
C71 C 0.7878(18) 1.0864(10) 0.4272(14) 0.055(7) Uiso 1 1 d .
H71 H 0.8398 1.1077 0.4437 0.066 Uiso 1 1 calc R
C72 C 0.5295(16) 1.2476(9) 0.3902(13) 0.043(6) Uiso 1 1 d .
H72 H 0.4643 1.2506 0.3732 0.052 Uiso 1 1 calc R
C73 C 0.6066(19) 1.2691(11) 0.3547(16) 0.060(8) Uiso 1 1 d .
H73 H 0.6063 1.2910 0.3111 0.072 Uiso 1 1 calc R
C74 C 0.6802(18) 1.2564(10) 0.3988(14) 0.052(7) Uiso 1 1 d .
H74 H 0.7449 1.2663 0.3898 0.062 Uiso 1 1 calc R
C75 C 0.6546(18) 1.2288(10) 0.4550(15) 0.053(7) Uiso 1 1 d .
H75 H 0.6958 1.2162 0.4948 0.064 Uiso 1 1 calc R
C76 C 0.5572(19) 1.2237(11) 0.4512(15) 0.060(8) Uiso 1 1 d .
H76 H 0.5173 1.2068 0.4870 0.072 Uiso 1 1 calc R
C77 C 0.408(2) 1.1035(12) 0.3127(17) 0.069(8) Uiso 1 1 d .
H77 H 0.3849 1.0991 0.3632 0.083 Uiso 1 1 calc R
C78 C 0.453(2) 1.0670(12) 0.2705(16) 0.067(8) Uiso 1 1 d .
H78 H 0.4659 1.0324 0.2846 0.080 Uiso 1 1 calc R
C79 C 0.4660(17) 1.0885(10) 0.2040(14) 0.050(7) Uiso 1 1 d .
H79 H 0.4940 1.0723 0.1611 0.060 Uiso 1 1 calc R
C80 C 0.4343(18) 1.1345(11) 0.2056(15) 0.056(7) Uiso 1 1 d .
H80 H 0.4349 1.1579 0.1639 0.067 Uiso 1 1 calc R
C81 C 0.400(2) 1.1442(12) 0.2722(16) 0.065(8) Uiso 1 1 d .
H81 H 0.3699 1.1753 0.2872 0.078 Uiso 1 1 calc R
C82 C 0.507(2) 0.3937(15) 0.123(2) 0.107(14) Uani 1 1 d .
H82A H 0.5165 0.3951 0.0695 0.128 Uiso 1 1 calc R
H82B H 0.4438 0.4043 0.1322 0.128 Uiso 1 1 calc R
N1 N 0.4277(11) 1.0874(7) -0.0933(10) 0.036(5) Uani 1 1 d .
N2 N 0.2835(11) 1.0325(7) -0.0090(10) 0.040(5) Uani 1 1 d .
N3 N 0.3421(11) 1.1800(7) -0.1123(9) 0.036(5) Uani 1 1 d .
N4 N 0.6045(14) 1.1293(8) 0.0421(11) 0.053(6) Uani 1 1 d .
O1 O 0.2910(8) 0.9892(6) 0.2354(8) 0.036(4) Uani 1 1 d .
O2 O 0.0241(9) 0.8815(5) 0.2884(8) 0.033(4) Uani 1 1 d .
O3 O -0.0281(9) 1.0588(5) 0.2638(7) 0.029(3) Uani 1 1 d .
O4 O 0.0600(8) 0.9614(5) 0.0439(6) 0.025(3) Uani 1 1 d .
O5 O 0.0734(9) 1.1848(5) -0.0328(8) 0.033(4) Uani 1 1 d .
O6 O -0.0058(9) 1.3639(6) -0.0299(8) 0.038(4) Uani 1 1 d .
O7 O 0.3169(9) 1.3083(6) -0.0637(8) 0.035(4) Uani 1 1 d .
O8 O 0.1591(10) 1.2928(6) 0.1783(7) 0.034(4) Uani 1 1 d .
O9 O 0.8193(9) 1.1824(6) 0.3661(8) 0.045(4) Uani 1 1 d .
O10 O 0.5155(10) 1.1209(7) 0.4439(8) 0.046(4) Uani 1 1 d .
O11 O 0.5372(10) 1.2248(6) 0.2204(9) 0.045(4) Uani 1 1 d .
O12 O 0.6576(10) 1.0545(6) 0.2187(8) 0.039(4) Uani 1 1 d .
Fe1 Fe 0.11584(17) 1.01991(11) 0.16957(14) 0.0222(7) Uani 1 1 d .
Fe2 Fe 0.14053(18) 0.92854(11) 0.18081(15) 0.0245(7) Uani 1 1 d .
Fe3 Fe 0.10172(18) 0.97945(12) 0.29046(14) 0.0259(7) Uani 1 1 d .
Fe4 Fe -0.01629(17) 0.96422(11) 0.19232(14) 0.0207(7) Uani 1 1 d .
Fe5 Fe 0.20707(18) 1.24902(11) 0.03735(14) 0.0235(7) Uani 1 1 d .
Fe6 Fe 0.04388(18) 1.27540(12) 0.04870(15) 0.0263(7) Uani 1 1 d .
Fe7 Fe 0.12209(18) 1.28492(12) -0.07019(14) 0.0249(7) Uani 1 1 d .
Fe8 Fe 0.17128(17) 1.33759(11) 0.03522(14) 0.0230(7) Uani 1 1 d .
Fe9 Fe 0.69194(18) 1.15842(12) 0.24577(16) 0.0279(7) Uani 1 1 d .
Fe10 Fe 0.67962(18) 1.10596(13) 0.35778(16) 0.0311(8) Uani 1 1 d .
Fe11 Fe 0.61993(19) 1.19204(13) 0.35793(17) 0.0332(8) Uani 1 1 d .
Fe12 Fe 0.53820(17) 1.12766(12) 0.28502(16) 0.0281(7) Uani 1 1 d .
Cl1 Cl 0.5818(7) 0.4331(5) 0.1645(6) 0.117(4) Uani 1 1 d .
Cl2 Cl 0.5212(9) 0.3339(5) 0.1519(7) 0.136(4) Uani 1 1 d .

loop_
_atom_site_aniso_label
_atom_site_aniso_U_11
_atom_site_aniso_U_22
_atom_site_aniso_U_33
_atom_site_aniso_U_23
_atom_site_aniso_U_13
_atom_site_aniso_U_12
C82 0.07(2) 0.14(4) 0.11(3) 0.03(3) -0.01(2) -0.05(2)
N1 0.019(8) 0.043(13) 0.046(11) -0.009(9) 0.000(8) -0.001(8)
N2 0.023(9) 0.052(14) 0.046(12) -0.001(10) 0.003(8) -0.001(9)
N3 0.027(9) 0.050(14) 0.032(10) 0.005(9) 0.001(8) 0.009(9)
N4 0.052(13) 0.055(16) 0.051(13) -0.009(11) -0.026(10) 0.003(11)
O1 0.016(7) 0.051(11) 0.040(9) 0.003(8) -0.007(6) -0.014(7)
O2 0.036(8) 0.025(9) 0.038(8) 0.008(7) 0.000(7) 0.004(7)
O3 0.024(7) 0.028(9) 0.035(8) -0.008(7) 0.004(6) 0.003(6)
O4 0.027(7) 0.034(9) 0.012(6) 0.003(6) 0.003(5) -0.004(6)
O5 0.033(8) 0.030(10) 0.037(9) 0.001(7) 0.000(6) 0.003(7)
O6 0.025(7) 0.046(11) 0.043(9) -0.002(8) -0.009(7) 0.012(7)
O7 0.025(7) 0.042(10) 0.036(8) 0.016(7) 0.004(6) -0.003(7)
O8 0.040(8) 0.037(10) 0.026(8) 0.000(7) 0.008(6) -0.008(7)
O9 0.018(7) 0.070(13) 0.047(10) -0.014(9) -0.004(7) -0.008(8)
O10 0.028(8) 0.074(13) 0.035(9) -0.005(9) 0.007(7) 0.008(8)
O11 0.030(8) 0.040(11) 0.066(11) 0.011(9) -0.006(8) 0.001(7)
O12 0.033(8) 0.040(11) 0.045(9) -0.014(8) 0.006(7) 0.006(7)
Fe1 0.0188(13) 0.0274(18) 0.0202(14) 0.0002(13) -0.0009(11) -0.0063(12)
Fe2 0.0181(13) 0.0310(19) 0.0245(15) -0.0011(13) 0.0020(11) -0.0004(13)
Fe3 0.0247(14) 0.035(2) 0.0173(14) 0.0010(13) -0.0023(11) -0.0039(13)
Fe4 0.0150(13) 0.0269(18) 0.0203(14) 0.0002(12) 0.0006(10) -0.0017(12)
Fe5 0.0180(13) 0.034(2) 0.0185(14) 0.0061(13) 0.0028(11) 0.0009(12)
Fe6 0.0162(13) 0.040(2) 0.0233(15) -0.0012(14) 0.0087(11) -0.0032(13)
Fe7 0.0200(13) 0.038(2) 0.0163(14) 0.0010(13) 0.0015(11) 0.0024(13)
Fe8 0.0178(13) 0.035(2) 0.0165(13) 0.0011(13) 0.0004(10) -0.0003(13)
Fe9 0.0140(13) 0.041(2) 0.0286(16) -0.0028(14) 0.0000(11) -0.0010(13)
Fe10 0.0169(13) 0.051(2) 0.0253(15) -0.0023(15) -0.0015(11) 0.0075(14)
Fe11 0.0167(14) 0.046(2) 0.0370(18) -0.0116(16) 0.0004(12) 0.0015(14)
Fe12 0.0121(13) 0.042(2) 0.0296(16) -0.0041(14) -0.0032(11) -0.0006(13)
Cl1 0.090(7) 0.156(11) 0.106(8) -0.025(8) 0.011(6) -0.034(7)
Cl2 0.141(11) 0.159(13) 0.106(9) 0.014(8) -0.008(8) -0.019(9)

loop_
_atom_type_symbol
_atom_type_description
_atom_type_scat_dispersion_real
_atom_type_scat_dispersion_imag
_atom_type_scat_source
C C 0.0033 0.0016 'International Tables Vol C Tables 4.2.6.8 and 6.1.1.4'
H H 0.0000 0.0000 'International Tables Vol C Tables 4.2.6.8 and 6.1.1.4'
N N 0.0061 0.0033 'International Tables Vol C Tables 4.2.6.8 and 6.1.1.4'
O O 0.0106 0.0060 'International Tables Vol C Tables 4.2.6.8 and 6.1.1.4'
Fe Fe 0.3463 0.8444 'International Tables Vol C Tables 4.2.6.8 and 6.1.1.4'
Cl Cl 0.1484 0.1585 'International Tables Vol C Tables 4.2.6.8 and 6.1.1.4'

loop_
_geom_angle_atom_site_label_1
_geom_angle_atom_site_label_2
_geom_angle_atom_site_label_3
_geom_angle
O1 C1 Fe2 135.2(17)
O1 C1 Fe3 133.7(16)
Fe2 C1 Fe3 79.3(7)
O1 C1 Fe1 130.0(17)
Fe2 C1 Fe1 79.6(7)
Fe3 C1 Fe1 76.6(7)
O2 C2 Fe3 133.5(16)
O2 C2 Fe4 133.4(15)
Fe3 C2 Fe4 79.8(8)
O2 C2 Fe2 130.6(16)
Fe3 C2 Fe2 79.7(8)
Fe4 C2 Fe2 78.3(8)
O3 C3 Fe4 134.6(14)
O3 C3 Fe3 133.7(15)
Fe4 C3 Fe3 79.8(8)
O3 C3 Fe1 130.8(15)
Fe4 C3 Fe1 78.0(7)
Fe3 C3 Fe1 77.5(7)
O4 C4 Fe1 134.8(17)
O4 C4 Fe2 131.6(16)
Fe1 C4 Fe2 80.0(8)
O4 C4 Fe4 133.4(15)
Fe1 C4 Fe4 77.5(7)
Fe2 C4 Fe4 77.1(7)
O5 C5 Fe5 132.6(16)
O5 C5 Fe7 132.8(16)
Fe5 C5 Fe7 79.8(8)
O5 C5 Fe6 132.8(15)
Fe5 C5 Fe6 78.7(8)
Fe7 C5 Fe6 78.5(8)
O6 C6 Fe8 133.7(18)
O6 C6 Fe6 131.6(16)
Fe8 C6 Fe6 80.2(8)
O6 C6 Fe7 133.3(17)
Fe8 C6 Fe7 78.5(8)
Fe6 C6 Fe7 77.7(8)
O7 C7 Fe7 131.6(15)
O7 C7 Fe5 135.6(16)
Fe7 C7 Fe5 79.5(7)
O7 C7 Fe8 131.5(16)
Fe7 C7 Fe8 78.9(7)
Fe5 C7 Fe8 77.7(7)
O8 C8 Fe8 132.6(17)
O8 C8 Fe6 133.4(15)
Fe8 C8 Fe6 80.6(8)
O8 C8 Fe5 132.4(16)
Fe8 C8 Fe5 77.8(7)
Fe6 C8 Fe5 78.2(8)
O9 C9 Fe11 132.5(18)
O9 C9 Fe10 132.6(18)
Fe11 C9 Fe10 79.0(8)
O9 C9 Fe9 133.4(17)
Fe11 C9 Fe9 78.5(8)
Fe10 C9 Fe9 79.0(8)
O10 C10 Fe11 134.5(17)
O10 C10 Fe12 134.6(16)
Fe11 C10 Fe12 78.0(7)
O10 C10 Fe10 130.8(16)
Fe11 C10 Fe10 78.1(7)
Fe12 C10 Fe10 78.0(7)
O11 C11 Fe11 134.7(18)
O11 C11 Fe12 131.8(17)
Fe11 C11 Fe12 79.4(8)
O11 C11 Fe9 131.6(16)
Fe11 C11 Fe9 79.0(8)
Fe12 C11 Fe9 78.8(8)
O12 C12 Fe9 134.0(16)
O12 C12 Fe10 132.9(17)
Fe9 C12 Fe10 78.8(8)
O12 C12 Fe12 132.5(15)
Fe9 C12 Fe12 78.4(8)
Fe10 C12 Fe12 78.0(7)
N1 C13 C14 115.1(19)
N1 C13 H13A 108.5
C14 C13 H13A 108.5
N1 C13 H13B 108.5
C14 C13 H13B 108.5
H13A C13 H13B 107.5
N2 C14 C13 112.1(19)
N2 C14 H14A 109.2
C13 C14 H14A 109.2
N2 C14 H14B 109.2
C13 C14 H14B 109.2
H14A C14 H14B 107.9
N2 C15 C16 121.9(19)
N2 C15 H15 119.0
C16 C15 H15 119.0
C17 C16 C20 107.9(16)
C17 C16 C15 126.0(18)
C20 C16 C15 126.1(18)
C17 C16 Fe1 69.1(11)
C20 C16 Fe1 70.6(11)
C15 C16 Fe1 127.4(15)
C18 C17 C16 106.8(18)
C18 C17 Fe1 70.2(12)
C16 C17 Fe1 71.7(11)
C18 C17 H17 126.5
C16 C17 H17 126.5
Fe1 C17 H17 126.5
C19 C18 C17 109(2)
C19 C18 Fe1 70.7(14)
C17 C18 Fe1 70.7(13)
C19 C18 H18 125.3
C17 C18 H18 125.3
Fe1 C18 H18 125.3
C18 C19 C20 108.9(19)
C18 C19 Fe1 70.4(13)
C20 C19 Fe1 72.5(12)
C18 C19 H19 125.5
C20 C19 H19 125.5
Fe1 C19 H19 125.5
C19 C20 C16 107.0(17)
C19 C20 Fe1 69.1(12)
C16 C20 Fe1 70.2(11)
C19 C20 H20 126.5
C16 C20 H20 126.5
Fe1 C20 H20 126.5
C22 C21 C25 108(2)
C22 C21 Fe2 71.9(16)
C25 C21 Fe2 71.1(16)
C22 C21 H21 125.9
C25 C21 H21 125.9
Fe2 C21 H21 125.9
C21 C22 C23 108(2)
C21 C22 Fe2 70.1(15)
C23 C22 Fe2 71.3(15)
C21 C22 H22 126.2
C23 C22 H22 126.2
Fe2 C22 H22 126.2
C22 C23 C24 109(2)
C22 C23 Fe2 70.4(15)
C24 C23 Fe2 69.9(16)
C22 C23 H23 125.5
C24 C23 H23 125.5
Fe2 C23 H23 125.5
C25 C24 C23 106(3)
C25 C24 Fe2 70.9(17)
C23 C24 Fe2 71.5(16)
C25 C24 H24 126.8
C23 C24 H24 126.8
Fe2 C24 H24 126.8
C24 C25 C21 109(3)
C24 C25 Fe2 70.9(17)
C21 C25 Fe2 70.0(16)
C24 C25 H25 125.4
C21 C25 H25 125.4
Fe2 C25 H25 125.4
C27 C26 C30 109(2)
C27 C26 Fe3 71.4(16)
C30 C26 Fe3 70.3(15)
C27 C26 H26 125.7
C30 C26 H26 125.7
Fe3 C26 H26 125.7
C26 C27 C28 107(2)
C26 C27 Fe3 70.1(16)
C28 C27 Fe3 71.3(15)
C26 C27 H27 126.4
C28 C27 H27 126.4
Fe3 C27 H27 126.4
C29 C28 C27 108(2)
C29 C28 Fe3 70.1(14)
C27 C28 Fe3 70.0(15)
C29 C28 H28 125.9
C27 C28 H28 125.9
Fe3 C28 H28 125.9
C28 C29 C30 109(2)
C28 C29 Fe3 71.9(14)
C30 C29 Fe3 70.3(14)
C28 C29 H29 125.3
C30 C29 H29 125.3
Fe3 C29 H29 125.3
C29 C30 C26 107(2)
C29 C30 Fe3 71.1(14)
C26 C30 Fe3 70.2(15)
C29 C30 H30 126.6
C26 C30 H30 126.6
Fe3 C30 H30 126.6
C32 C31 C35 106.8(19)
C32 C31 Fe4 70.5(12)
C35 C31 Fe4 70.1(12)
C32 C31 H31 126.6
C35 C31 H31 126.6
Fe4 C31 H31 126.6
C33 C32 C31 109.6(19)
C33 C32 Fe4 71.6(12)
C31 C32 Fe4 70.7(12)
C33 C32 H32 125.2
C31 C32 H32 125.2
Fe4 C32 H32 125.2
C32 C33 C34 107(2)
C32 C33 Fe4 69.8(12)
C34 C33 Fe4 69.4(12)
C32 C33 H33 126.4
C34 C33 H33 126.4
Fe4 C33 H33 126.4
C33 C34 C35 109.0(19)
C33 C34 Fe4 71.9(12)
C35 C34 Fe4 70.9(12)
C33 C34 H34 125.5
C35 C34 H34 125.5
Fe4 C34 H34 125.5
C34 C35 C31 107.4(19)
C34 C35 Fe4 70.1(12)
C31 C35 Fe4 70.2(12)
C34 C35 H35 126.3
C31 C35 H35 126.3
Fe4 C35 H35 126.3
N1 C36 C37 111.2(19)
N1 C36 H36A 109.4
C37 C36 H36A 109.4
N1 C36 H36B 109.4
C37 C36 H36B 109.4
H36A C36 H36B 108.0
N3 C37 C36 107.6(19)
N3 C37 H37A 110.2
C36 C37 H37A 110.2
N3 C37 H37B 110.2
C36 C37 H37B 110.2
H37A C37 H37B 108.5
N3 C38 C39 123(2)
N3 C38 H38 118.7
C39 C38 H38 118.7
C43 C39 C40 108(2)
C43 C39 C38 128(2)
C40 C39 C38 125(2)
C43 C39 Fe5 70.5(13)
C40 C39 Fe5 68.8(13)
C38 C39 Fe5 124.9(15)
C39 C40 C41 109(2)
C39 C40 Fe5 72.2(14)
C41 C40 Fe5 72.6(14)
C39 C40 H40 125.2
C41 C40 H40 125.2
Fe5 C40 H40 125.2
C40 C41 C42 107(2)
C40 C41 Fe5 68.3(13)
C42 C41 Fe5 70.2(13)
C40 C41 H41 126.7
C42 C41 H41 126.7
Fe5 C41 H41 126.7
C41 C42 C43 108(2)
C41 C42 Fe5 71.1(13)
C43 C42 Fe5 70.0(13)
C41 C42 H42 125.9
C43 C42 H42 125.9
Fe5 C42 H42 125.9
C39 C43 C42 108(2)
C39 C43 Fe5 71.2(12)
C42 C43 Fe5 70.7(12)
C39 C43 H43 125.9
C42 C43 H43 125.9
Fe5 C43 H43 125.9
C48 C44 C45 107(3)
C48 C44 Fe6 71.9(17)
C45 C44 Fe6 72.2(17)
C48 C44 H44 126.2
C45 C44 H44 126.2
Fe6 C44 H44 126.2
C46 C45 C44 106(3)
C46 C45 Fe6 70.7(17)
C44 C45 Fe6 68.8(17)
C46 C45 H45 126.9
C44 C45 H45 126.9
Fe6 C45 H45 126.9
C45 C46 C47 111(3)
C45 C46 Fe6 72.2(17)
C47 C46 Fe6 72.5(15)
C45 C46 H46 124.3
C47 C46 H46 124.3
Fe6 C46 H46 124.3
C46 C47 C48 107(2)
C46 C47 Fe6 70.1(15)
C48 C47 Fe6 70.5(15)
C46 C47 H47 126.3
C48 C47 H47 126.3
Fe6 C47 H47 126.3
C47 C48 C44 108(3)
C47 C48 Fe6 71.9(15)
C44 C48 Fe6 69.1(16)
C47 C48 H48 126.2
C44 C48 H48 126.2
Fe6 C48 H48 126.2
C50 C49 C53 109(2)
C50 C49 Fe7 70.4(14)
C53 C49 Fe7 71.1(14)
C50 C49 H49 125.7
C53 C49 H49 125.7
Fe7 C49 H49 125.7
C49 C50 C51 110(2)
C49 C50 Fe7 71.2(14)
C51 C50 Fe7 71.8(14)
C49 C50 H50 125.1
C51 C50 H50 125.1
Fe7 C50 H50 125.1
C50 C51 C52 107(2)
C50 C51 Fe7 69.8(13)
C52 C51 Fe7 69.2(13)
C50 C51 H51 126.5
C52 C51 H51 126.5
Fe7 C51 H51 126.5
C53 C52 C51 107(2)
C53 C52 Fe7 71.2(14)
C51 C52 Fe7 71.0(13)
C53 C52 H52 126.3
C51 C52 H52 126.3
Fe7 C52 H52 126.3
C49 C53 C52 108(2)
C49 C53 Fe7 70.3(14)
C52 C53 Fe7 69.6(13)
C49 C53 H53 126.2
C52 C53 H53 126.2
Fe7 C53 H53 126.2
C58 C54 C55 108(2)
C58 C54 Fe8 69.8(13)
C55 C54 Fe8 70.6(13)
C58 C54 H54 126.0
C55 C54 H54 126.0
Fe8 C54 H54 126.0
C56 C55 C54 110(2)
C56 C55 Fe8 72.4(13)
C54 C55 Fe8 71.0(13)
C56 C55 H55 125.1
C54 C55 H55 125.1
Fe8 C55 H55 125.1
C55 C56 C57 107(2)
C55 C56 Fe8 69.7(13)
C57 C56 Fe8 70.5(14)
C55 C56 H56 126.6
C57 C56 H56 126.6
Fe8 C56 H56 126.6
C56 C57 C58 108(2)
C56 C57 Fe8 71.0(14)
C58 C57 Fe8 68.7(13)
C56 C57 H57 126.1
C58 C57 H57 126.1
Fe8 C57 H57 126.1
C54 C58 C57 108(2)
C54 C58 Fe8 71.7(13)
C57 C58 Fe8 72.2(14)
C54 C58 H58 126.0
C57 C58 H58 126.0
Fe8 C58 H58 126.0
C60 C59 N1 114(2)
C60 C59 H59A 108.7
N1 C59 H59A 108.7
C60 C59 H59B 108.7
N1 C59 H59B 108.7
H59A C59 H59B 107.6
C59 C60 N4 114(2)
C59 C60 H60A 108.8
N4 C60 H60A 108.8
C59 C60 H60B 108.8
N4 C60 H60B 108.8
H60A C60 H60B 107.7
N4 C61 C62 123(2)
N4 C61 H61 118.7
C62 C61 H61 118.7
C66 C62 C63 109(2)
C66 C62 C61 128(2)
C63 C62 C61 124(2)
C66 C62 Fe9 71.0(13)
C63 C62 Fe9 70.8(13)
C61 C62 Fe9 126.4(15)
C62 C63 C64 107(2)
C62 C63 Fe9 70.5(14)
C64 C63 Fe9 68.9(14)
C62 C63 H63 126.7
C64 C63 H63 126.7
Fe9 C63 H63 126.7
C65 C64 C63 108(2)
C65 C64 Fe9 70.3(14)
C63 C64 Fe9 71.2(14)
C65 C64 H64 126.1
C63 C64 H64 126.1
Fe9 C64 H64 126.1
C64 C65 C66 109(2)
C64 C65 Fe9 71.0(14)
C66 C65 Fe9 72.0(13)
C64 C65 H65 125.6
C66 C65 H65 125.6
Fe9 C65 H65 125.6
C62 C66 C65 108(2)
C62 C66 Fe9 70.7(13)
C65 C66 Fe9 69.0(13)
C62 C66 H66 126.0
C65 C66 H66 126.0
Fe9 C66 H66 126.0
C68 C67 C71 105(2)
C68 C67 Fe10 71.0(16)
C71 C67 Fe10 68.9(15)
C68 C67 H67 127.3
C71 C67 H67 127.3
Fe10 C67 H67 127.3
C69 C68 C67 109(3)
C69 C68 Fe10 72.1(18)
C67 C68 Fe10 70.5(16)
C69 C68 H68 125.3
C67 C68 H68 125.3
Fe10 C68 H68 125.3
C68 C69 C70 111(3)
C68 C69 Fe10 71.2(18)
C70 C69 Fe10 70.6(18)
C68 C69 H69 124.3
C70 C69 H69 124.3
Fe10 C69 H69 124.3
C69 C70 C71 108(3)
C69 C70 Fe10 72.5(18)
C71 C70 Fe10 69.5(16)
C69 C70 H70 126.2
C71 C70 H70 126.2
Fe10 C70 H70 126.2
C70 C71 C67 106(2)
C70 C71 Fe10 71.0(16)
C67 C71 Fe10 70.7(15)
C70 C71 H71 126.8
C67 C71 H71 126.8
Fe10 C71 H71 126.8
C76 C72 C73 111(2)
C76 C72 Fe11 72.9(16)
C73 C72 Fe11 70.7(15)
C76 C72 H72 124.7
C73 C72 H72 124.7
Fe11 C72 H72 124.7
C74 C73 C72 104(2)
C74 C73 Fe11 70.2(17)
C72 C73 Fe11 69.5(16)
C74 C73 H73 128.1
C72 C73 H73 128.1
Fe11 C73 H73 128.1
C75 C74 C73 112(3)
C75 C74 Fe11 71.6(17)
C73 C74 Fe11 71.7(17)
C75 C74 H74 124.0
C73 C74 H74 124.0
Fe11 C74 H74 124.0
C74 C75 C76 108(3)
C74 C75 Fe11 71.4(17)
C76 C75 Fe11 71.7(16)
C74 C75 H75 126.0
C76 C75 H75 126.0
Fe11 C75 H75 126.0
C72 C76 C75 106(3)
C72 C76 Fe11 70.0(16)
C75 C76 Fe11 69.0(16)
C72 C76 H76 127.0
C75 C76 H76 127.0
Fe11 C76 H76 127.0
C81 C77 C78 108(3)
C81 C77 Fe12 70.7(18)
C78 C77 Fe12 70.2(18)
C81 C77 H77 125.9
C78 C77 H77 125.9
Fe12 C77 H77 125.9
C79 C78 C77 105(3)
C79 C78 Fe12 71.4(17)
C77 C78 Fe12 69.7(18)
C79 C78 H78 127.4
C77 C78 H78 127.4
Fe12 C78 H78 127.4
C80 C79 C78 109(3)
C80 C79 Fe12 71.0(16)
C78 C79 Fe12 70.4(17)
C80 C79 H79 125.4
C78 C79 H79 125.4
Fe12 C79 H79 125.4
C79 C80 C81 110(3)
C79 C80 Fe12 71.7(16)
C81 C80 Fe12 70.2(17)
C79 C80 H80 125.2
C81 C80 H80 125.2
Fe12 C80 H80 125.2
C77 C81 C80 108(3)
C77 C81 Fe12 71.5(19)
C80 C81 Fe12 71.9(18)
C77 C81 H81 125.9
C80 C81 H81 125.9
Fe12 C81 H81 125.9
Cl1 C82 Cl2 113(2)
Cl1 C82 H82A 109.0
Cl2 C82 H82A 109.0
Cl1 C82 H82B 109.0
Cl2 C82 H82B 109.0
H82A C82 H82B 107.8
C36 N1 C59 112.8(18)
C36 N1 C13 112.3(18)
C59 N1 C13 112.9(18)
C15 N2 C14 118.2(19)
C38 N3 C37 115(2)
C61 N4 C60 117(2)
C4 Fe1 C1 97.5(9)
C4 Fe1 C3 101.1(8)
C1 Fe1 C3 101.4(8)
C4 Fe1 C18 146.1(9)
C1 Fe1 C18 114.4(9)
C3 Fe1 C18 84.3(8)
C4 Fe1 C19 107.5(8)
C1 Fe1 C19 151.5(9)
C3 Fe1 C19 87.4(8)
C18 Fe1 C19 38.8(8)
C4 Fe1 C17 140.4(8)
C1 Fe1 C17 86.2(8)
C3 Fe1 C17 116.8(8)
C18 Fe1 C17 39.1(8)
C19 Fe1 C17 65.8(8)
C4 Fe1 C16 101.5(8)
C1 Fe1 C16 97.1(8)
C3 Fe1 C16 148.5(8)
C18 Fe1 C16 64.8(8)
C19 Fe1 C16 65.1(8)
C17 Fe1 C16 39.2(7)
C4 Fe1 C20 84.9(8)
C1 Fe1 C20 134.8(7)
C3 Fe1 C20 122.6(7)
C18 Fe1 C20 64.8(8)
C19 Fe1 C20 38.4(7)
C17 Fe1 C20 66.0(7)
C16 Fe1 C20 39.3(7)
C4 Fe1 Fe3 99.2(6)
C1 Fe1 Fe3 51.6(6)
C3 Fe1 Fe3 50.2(6)
C18 Fe1 Fe3 109.4(6)
C19 Fe1 Fe3 133.8(6)
C17 Fe1 Fe3 113.3(5)
C16 Fe1 Fe3 144.6(5)
C20 Fe1 Fe3 172.2(5)
C4 Fe1 Fe4 52.4(6)
C1 Fe1 Fe4 96.9(6)
C3 Fe1 Fe4 49.6(6)
C18 Fe1 Fe4 129.2(6)
C19 Fe1 Fe4 109.1(6)
C17 Fe1 Fe4 166.5(5)
C16 Fe1 Fe4 151.9(5)
C20 Fe1 Fe4 118.6(5)
Fe3 Fe1 Fe4 60.30(11)
C4 Fe1 Fe2 50.4(6)
C1 Fe1 Fe2 48.9(6)
C3 Fe1 Fe2 96.4(6)
C18 Fe1 Fe2 163.2(6)
C19 Fe1 Fe2 157.8(6)
C17 Fe1 Fe2 129.6(5)
C16 Fe1 Fe2 114.9(6)
C20 Fe1 Fe2 126.7(5)
Fe3 Fe1 Fe2 60.21(11)
Fe4 Fe1 Fe2 59.54(11)
C1 Fe2 C4 99.2(9)
C1 Fe2 C2 99.7(8)
C4 Fe2 C2 102.0(8)
C1 Fe2 C21 142.9(9)
C4 Fe2 C21 85.5(10)
C2 Fe2 C21 115.4(9)
C1 Fe2 C25 142.0(10)
C4 Fe2 C25 116.7(10)
C2 Fe2 C25 85.5(10)
C21 Fe2 C25 38.9(10)
C1 Fe2 C24 103.8(10)
C4 Fe2 C24 150.7(10)
C2 Fe2 C24 91.9(10)
C21 Fe2 C24 65.2(11)
C25 Fe2 C24 38.2(10)
C1 Fe2 C22 104.9(9)
C4 Fe2 C22 91.5(9)
C2 Fe2 C22 149.6(10)
C21 Fe2 C22 38.0(9)
C25 Fe2 C22 64.1(10)
C24 Fe2 C22 65.2(10)
C1 Fe2 C23 85.4(9)
C4 Fe2 C23 127.6(9)
C2 Fe2 C23 128.8(9)
C21 Fe2 C23 63.7(10)
C25 Fe2 C23 63.3(10)
C24 Fe2 C23 38.7(10)
C22 Fe2 C23 38.3(9)
C1 Fe2 Fe4 98.8(6)
C4 Fe2 Fe4 52.3(6)
C2 Fe2 Fe4 50.3(6)
C21 Fe2 Fe4 112.4(7)
C25 Fe2 Fe4 112.6(8)
C24 Fe2 Fe4 138.8(8)
C22 Fe2 Fe4 139.6(7)
C23 Fe2 Fe4 175.7(8)
C1 Fe2 Fe3 51.6(6)
C4 Fe2 Fe3 97.7(6)
C2 Fe2 Fe3 49.3(6)
C21 Fe2 Fe3 164.7(7)
C25 Fe2 Fe3 128.8(7)
C24 Fe2 Fe3 110.8(8)
C22 Fe2 Fe3 155.8(7)
C23 Fe2 Fe3 123.3(7)
Fe4 Fe2 Fe3 59.91(11)
C1 Fe2 Fe1 51.4(6)
C4 Fe2 Fe1 49.6(6)
C2 Fe2 Fe1 95.7(6)
C21 Fe2 Fe1 130.7(8)
C25 Fe2 Fe1 166.2(7)
C24 Fe2 Fe1 154.9(8)
C22 Fe2 Fe1 113.6(7)
C23 Fe2 Fe1 124.2(7)
Fe4 Fe2 Fe1 59.49(11)
Fe3 Fe2 Fe1 59.11(11)
C2 Fe3 C3 98.5(8)
C2 Fe3 C1 99.0(8)
C3 Fe3 C1 103.5(8)
C2 Fe3 C26 140.2(10)
C3 Fe3 C26 119.7(10)
C1 Fe3 C26 83.7(9)
C2 Fe3 C30 146.8(9)
C3 Fe3 C30 85.8(9)
C1 Fe3 C30 112.0(9)
C26 Fe3 C30 39.5(9)
C2 Fe3 C29 108.3(9)
C3 Fe3 C29 88.8(8)
C1 Fe3 C29 148.0(9)
C26 Fe3 C29 64.8(9)
C30 Fe3 C29 38.6(9)
C2 Fe3 C27 101.9(10)
C3 Fe3 C27 150.5(9)
C1 Fe3 C27 94.1(9)
C26 Fe3 C27 38.6(10)
C30 Fe3 C27 65.5(10)
C29 Fe3 C27 64.7(9)
C2 Fe3 C28 86.2(9)
C3 Fe3 C28 123.1(9)
C1 Fe3 C28 131.9(9)
C26 Fe3 C28 64.4(10)
C30 Fe3 C28 64.6(10)
C29 Fe3 C28 38.0(9)
C27 Fe3 C28 38.8(9)
C2 Fe3 Fe1 98.3(6)
C3 Fe3 Fe1 52.3(5)
C1 Fe3 Fe1 51.7(6)
C26 Fe3 Fe1 113.4(8)
C30 Fe3 Fe1 109.9(7)
C29 Fe3 Fe1 135.9(7)
C27 Fe3 Fe1 142.8(7)
C28 Fe3 Fe1 173.8(7)
C2 Fe3 Fe4 50.4(6)
C3 Fe3 Fe4 49.8(6)
C1 Fe3 Fe4 96.7(6)
C26 Fe3 Fe4 169.3(8)
C30 Fe3 Fe4 132.3(7)
C29 Fe3 Fe4 113.3(6)
C27 Fe3 Fe4 151.5(7)
C28 Fe3 Fe4 121.3(7)
Fe1 Fe3 Fe4 59.90(11)
C2 Fe3 Fe2 51.0(6)
C3 Fe3 Fe2 98.3(6)
C1 Fe3 Fe2 49.2(6)
C26 Fe3 Fe2 126.1(7)
C30 Fe3 Fe2 161.2(7)
C29 Fe3 Fe2 158.8(7)
C27 Fe3 Fe2 111.0(7)
C28 Fe3 Fe2 125.4(7)
Fe1 Fe3 Fe2 60.68(11)
Fe4 Fe3 Fe2 59.56(11)
C3 Fe4 C2 98.4(8)
C3 Fe4 C4 101.5(8)
C2 Fe4 C4 101.5(8)
C3 Fe4 C34 110.7(8)
C2 Fe4 C34 148.1(9)
C4 Fe4 C34 85.6(8)
C3 Fe4 C32 97.5(8)
C2 Fe4 C32 99.6(8)
C4 Fe4 C32 149.1(8)
C34 Fe4 C32 64.9(8)
C3 Fe4 C35 148.7(8)
C2 Fe4 C35 109.8(9)
C4 Fe4 C35 86.4(8)
C34 Fe4 C35 39.0(8)
C32 Fe4 C35 65.3(8)
C3 Fe4 C31 135.3(8)
C2 Fe4 C31 84.6(8)
C4 Fe4 C31 121.8(8)
C34 Fe4 C31 65.8(8)
C32 Fe4 C31 38.8(8)
C35 Fe4 C31 39.7(8)
C3 Fe4 C33 84.9(8)
C2 Fe4 C33 137.6(8)
C4 Fe4 C33 119.4(8)
C34 Fe4 C33 38.7(8)
C32 Fe4 C33 38.6(8)
C35 Fe4 C33 65.2(8)
C31 Fe4 C33 65.3(8)
C3 Fe4 Fe1 52.3(5)
C2 Fe4 Fe1 97.7(6)
C4 Fe4 Fe1 50.1(6)
C34 Fe4 Fe1 110.1(6)
C32 Fe4 Fe1 147.2(6)
C35 Fe4 Fe1 132.7(6)
C31 Fe4 Fe1 171.8(5)
C33 Fe4 Fe1 116.4(6)
C3 Fe4 Fe2 99.6(5)
C2 Fe4 Fe2 51.4(6)
C4 Fe4 Fe2 50.6(6)
C34 Fe4 Fe2 131.2(6)
C32 Fe4 Fe2 148.1(6)
C35 Fe4 Fe2 108.5(6)
C31 Fe4 Fe2 115.7(6)
C33 Fe4 Fe2 169.6(6)
Fe1 Fe4 Fe2 60.98(11)
C3 Fe4 Fe3 50.4(6)
C2 Fe4 Fe3 49.8(6)
C4 Fe4 Fe3 97.0(6)
C34 Fe4 Fe3 161.1(6)
C32 Fe4 Fe3 113.9(6)
C35 Fe4 Fe3 159.6(6)
C31 Fe4 Fe3 126.3(6)
C33 Fe4 Fe3 128.1(6)
Fe1 Fe4 Fe3 59.80(11)
Fe2 Fe4 Fe3 60.52(11)
C5 Fe5 C7 98.8(8)
C5 Fe5 C8 100.6(8)
C7 Fe5 C8 101.1(8)
C5 Fe5 C40 85.8(9)
C7 Fe5 C40 140.9(8)
C8 Fe5 C40 116.2(9)
C5 Fe5 C43 131.6(9)
C7 Fe5 C43 84.1(8)
C8 Fe5 C43 126.4(8)
C40 Fe5 C43 65.1(9)
C5 Fe5 C39 95.1(9)
C7 Fe5 C39 102.0(8)
C8 Fe5 C39 149.6(8)
C40 Fe5 C39 39.0(8)
C43 Fe5 C39 38.3(8)
C5 Fe5 C42 150.7(9)
C7 Fe5 C42 106.0(8)
C8 Fe5 C42 89.9(9)
C40 Fe5 C42 65.1(9)
C43 Fe5 C42 39.2(8)
C39 Fe5 C42 64.8(9)
C5 Fe5 C41 114.6(9)
C7 Fe5 C41 144.6(8)
C8 Fe5 C41 84.6(9)
C40 Fe5 C41 39.0(8)
C43 Fe5 C41 65.3(8)
C39 Fe5 C41 65.2(8)
C42 Fe5 C41 38.7(8)
C5 Fe5 Fe8 98.7(7)
C7 Fe5 Fe8 51.5(6)
C8 Fe5 Fe8 50.3(6)
C40 Fe5 Fe8 166.3(6)
C43 Fe5 Fe8 118.9(6)
C39 Fe5 Fe8 151.6(6)
C42 Fe5 Fe8 108.9(7)
C41 Fe5 Fe8 128.6(6)
C5 Fe5 Fe6 51.0(6)
C7 Fe5 Fe6 98.2(6)
C8 Fe5 Fe6 50.4(6)
C40 Fe5 Fe6 113.9(6)
C43 Fe5 Fe6 176.3(6)
C39 Fe5 Fe6 143.0(6)
C42 Fe5 Fe6 137.1(6)
C41 Fe5 Fe6 111.5(6)
Fe8 Fe5 Fe6 61.21(11)
C5 Fe5 Fe7 50.2(6)
C7 Fe5 Fe7 50.2(5)
C8 Fe5 Fe7 96.6(6)
C40 Fe5 Fe7 130.0(6)
C43 Fe5 Fe7 123.8(6)
C39 Fe5 Fe7 113.3(6)
C42 Fe5 Fe7 156.0(6)
C41 Fe5 Fe7 164.8(6)
Fe8 Fe5 Fe7 60.33(11)
Fe6 Fe5 Fe7 59.71(10)
C8 Fe6 C6 97.4(9)
C8 Fe6 C5 100.9(8)
C6 Fe6 C5 101.7(9)
C8 Fe6 C44 101.2(10)
C6 Fe6 C44 151.4(11)
C5 Fe6 C44 96.0(10)
C8 Fe6 C46 145.0(9)
C6 Fe6 C46 89.0(10)
C5 Fe6 C46 111.5(10)
C44 Fe6 C46 63.4(11)
C8 Fe6 C48 85.2(9)
C6 Fe6 C48 122.6(10)
C5 Fe6 C48 134.3(10)
C44 Fe6 C48 39.0(10)
C46 Fe6 C48 62.8(10)
C8 Fe6 C45 140.1(10)
C6 Fe6 C45 120.3(10)
C5 Fe6 C45 84.9(10)
C44 Fe6 C45 39.0(10)
C46 Fe6 C45 37.1(10)
C48 Fe6 C45 64.4(11)
C8 Fe6 C47 107.9(9)
C6 Fe6 C47 89.6(9)
C5 Fe6 C47 147.4(9)
C44 Fe6 C47 64.0(11)
C46 Fe6 C47 37.4(9)
C48 Fe6 C47 37.6(9)
C45 Fe6 C47 63.3(10)
C8 Fe6 Fe7 98.1(6)
C6 Fe6 Fe7 51.8(6)
C5 Fe6 Fe7 50.5(6)
C44 Fe6 Fe7 144.1(8)
C46 Fe6 Fe7 112.5(7)
C48 Fe6 Fe7 173.7(7)
C45 Fe6 Fe7 114.8(8)
C47 Fe6 Fe7 136.2(7)
C8 Fe6 Fe5 51.4(6)
C6 Fe6 Fe5 97.5(6)
C5 Fe6 Fe5 50.3(6)
C44 Fe6 Fe5 111.1(9)
C46 Fe6 Fe5 161.5(8)
C48 Fe6 Fe5 125.3(7)
C45 Fe6 Fe5 127.3(8)
C47 Fe6 Fe5 158.8(7)
Fe7 Fe6 Fe5 60.49(10)
C8 Fe6 Fe8 49.5(6)
C6 Fe6 Fe8 49.7(6)
C5 Fe6 Fe8 96.4(6)
C44 Fe6 Fe8 149.9(8)
C46 Fe6 Fe8 134.8(8)
C48 Fe6 Fe8 119.8(7)
C45 Fe6 Fe8 170.0(8)
C47 Fe6 Fe8 113.8(7)
Fe7 Fe6 Fe8 59.87(11)
Fe5 Fe6 Fe8 59.04(11)
C5 Fe7 C7 98.8(8)
C5 Fe7 C6 101.0(9)
C7 Fe7 C6 99.9(8)
C5 Fe7 C50 97.0(9)
C7 Fe7 C50 150.9(8)
C6 Fe7 C50 100.8(9)
C5 Fe7 C52 149.3(9)
C7 Fe7 C52 89.1(8)
C6 Fe7 C52 106.8(9)
C50 Fe7 C52 65.4(9)
C5 Fe7 C49 85.1(9)
C7 Fe7 C49 119.3(8)
C6 Fe7 C49 139.1(9)
C50 Fe7 C49 38.4(9)
C52 Fe7 C49 65.4(10)
C5 Fe7 C53 111.3(9)
C7 Fe7 C53 86.7(8)
C6 Fe7 C53 145.7(9)
C50 Fe7 C53 64.8(9)
C52 Fe7 C53 39.2(9)
C49 Fe7 C53 38.7(9)
C5 Fe7 C51 134.3(9)
C7 Fe7 C51 125.4(8)
C6 Fe7 C51 83.8(9)
C50 Fe7 C51 38.4(9)
C52 Fe7 C51 39.7(8)
C49 Fe7 C51 64.7(9)
C53 Fe7 C51 65.5(9)
C5 Fe7 Fe6 51.0(6)
C7 Fe7 Fe6 98.4(5)
C6 Fe7 Fe6 50.5(6)
C50 Fe7 Fe6 110.5(6)
C52 Fe7 Fe6 156.9(7)
C49 Fe7 Fe6 126.8(7)
C53 Fe7 Fe6 162.1(7)
C51 Fe7 Fe6 122.6(6)
C5 Fe7 Fe8 97.6(6)
C7 Fe7 Fe8 50.9(6)
C6 Fe7 Fe8 49.9(6)
C50 Fe7 Fe8 149.4(7)
C52 Fe7 Fe8 110.1(7)
C49 Fe7 Fe8 170.0(6)
C53 Fe7 Fe8 132.3(7)
C51 Fe7 Fe8 118.1(7)
Fe6 Fe7 Fe8 60.83(11)
C5 Fe7 Fe5 50.0(6)
C7 Fe7 Fe5 50.3(6)
C6 Fe7 Fe5 96.0(6)
C50 Fe7 Fe5 145.6(7)
C52 Fe7 Fe5 136.7(6)
C49 Fe7 Fe5 117.3(7)
C53 Fe7 Fe5 113.4(7)
C51 Fe7 Fe5 175.6(6)
Fe6 Fe7 Fe5 59.80(11)
Fe8 Fe7 Fe5 59.13(11)
C8 Fe8 C6 98.2(9)
C8 Fe8 C7 102.1(8)
C6 Fe8 C7 100.8(8)
C8 Fe8 C58 92.2(9)
C6 Fe8 C58 103.1(9)
C7 Fe8 C58 150.0(8)
C8 Fe8 C55 148.2(9)
C6 Fe8 C55 107.7(9)
C7 Fe8 C55 91.0(8)
C58 Fe8 C55 64.6(8)
C8 Fe8 C54 129.2(9)
C6 Fe8 C54 86.3(9)
C7 Fe8 C54 126.9(8)
C58 Fe8 C54 38.5(8)
C55 Fe8 C54 38.4(8)
C8 Fe8 C57 84.5(9)
C6 Fe8 C57 142.1(9)
C7 Fe8 C57 115.7(8)
C58 Fe8 C57 39.1(8)
C55 Fe8 C57 63.8(9)
C54 Fe8 C57 64.3(9)
C8 Fe8 C56 113.9(9)
C6 Fe8 C56 145.6(9)
C7 Fe8 C56 84.8(8)
C58 Fe8 C56 65.3(9)
C55 Fe8 C56 37.9(8)
C54 Fe8 C56 64.3(9)
C57 Fe8 C56 38.6(8)
C8 Fe8 Fe5 51.9(6)
C6 Fe8 Fe5 98.4(7)
C7 Fe8 Fe5 50.9(6)
C58 Fe8 Fe5 140.5(6)
C55 Fe8 Fe5 137.5(6)
C54 Fe8 Fe5 175.1(6)
C57 Fe8 Fe5 112.1(7)
C56 Fe8 Fe5 110.7(7)
C8 Fe8 Fe7 98.0(6)
C6 Fe8 Fe7 51.6(6)
C7 Fe8 Fe7 50.2(5)
C58 Fe8 Fe7 153.7(6)
C55 Fe8 Fe7 112.4(6)
C54 Fe8 Fe7 122.2(6)
C57 Fe8 Fe7 165.8(7)
C56 Fe8 Fe7 129.9(6)
Fe5 Fe8 Fe7 60.54(12)
C8 Fe8 Fe6 49.9(6)
C6 Fe8 Fe6 50.1(6)
C7 Fe8 Fe6 96.6(6)
C58 Fe8 Fe6 112.6(6)
C55 Fe8 Fe6 157.5(6)
C54 Fe8 Fe6 125.0(6)
C57 Fe8 Fe6 129.5(7)
C56 Fe8 Fe6 163.8(6)
Fe5 Fe8 Fe6 59.75(11)
Fe7 Fe8 Fe6 59.30(11)
C12 Fe9 C9 100.1(9)
C12 Fe9 C11 100.4(9)
C9 Fe9 C11 99.5(9)
C12 Fe9 C65 104.4(9)
C9 Fe9 C65 91.0(9)
C11 Fe9 C65 150.9(9)
C12 Fe9 C64 143.0(9)
C9 Fe9 C64 84.4(9)
C11 Fe9 C64 115.1(9)
C65 Fe9 C64 38.6(9)
C12 Fe9 C62 103.3(9)
C9 Fe9 C62 150.0(9)
C11 Fe9 C62 94.6(9)
C65 Fe9 C62 65.1(9)
C64 Fe9 C62 65.6(9)
C12 Fe9 C66 84.4(9)
C9 Fe9 C66 127.8(9)
C11 Fe9 C66 131.1(9)
C65 Fe9 C66 39.0(8)
C64 Fe9 C66 65.1(9)
C62 Fe9 C66 38.2(8)
C12 Fe9 C63 142.0(9)
C9 Fe9 C63 116.1(9)
C11 Fe9 C63 85.5(9)
C65 Fe9 C63 65.6(9)
C64 Fe9 C63 39.9(9)
C62 Fe9 C63 38.7(9)
C66 Fe9 C63 64.7(9)
C12 Fe9 Fe11 98.1(6)
C9 Fe9 Fe11 50.6(6)
C11 Fe9 Fe11 49.8(6)
C65 Fe9 Fe11 138.5(7)
C64 Fe9 Fe11 112.1(7)
C62 Fe9 Fe11 141.5(6)
C66 Fe9 Fe11 177.2(6)
C63 Fe9 Fe11 113.4(7)
C12 Fe9 Fe12 51.1(6)
C9 Fe9 Fe12 97.3(6)
C11 Fe9 Fe12 50.3(6)
C65 Fe9 Fe12 155.1(7)
C64 Fe9 Fe12 165.4(7)
C62 Fe9 Fe12 112.1(6)
C66 Fe9 Fe12 122.9(6)
C63 Fe9 Fe12 129.1(6)
Fe11 Fe9 Fe12 59.89(11)
C12 Fe9 Fe10 50.9(6)
C9 Fe9 Fe10 50.3(7)
C11 Fe9 Fe10 96.9(6)
C65 Fe9 Fe10 110.5(7)
C64 Fe9 Fe10 128.9(7)
C62 Fe9 Fe10 153.3(7)
C66 Fe9 Fe10 121.3(6)
C63 Fe9 Fe10 166.4(6)
Fe11 Fe9 Fe10 59.99(13)
Fe12 Fe9 Fe10 59.86(11)
C9 Fe10 C12 99.9(9)
C9 Fe10 C10 100.1(9)
C12 Fe10 C10 100.9(8)
C9 Fe10 C71 85.9(10)
C12 Fe10 C71 133.4(10)
C10 Fe10 C71 123.8(9)
C9 Fe10 C70 110.0(10)
C12 Fe10 C70 146.7(10)
C10 Fe10 C70 88.2(10)
C71 Fe10 C70 39.5(10)
C9 Fe10 C67 103.0(9)
C12 Fe10 C67 94.0(9)
C10 Fe10 C67 149.8(9)
C71 Fe10 C67 40.4(10)
C70 Fe10 C67 65.8(10)
C9 Fe10 C68 141.4(10)
C12 Fe10 C68 84.4(10)
C10 Fe10 C68 116.8(9)
C71 Fe10 C68 65.1(11)
C70 Fe10 C68 63.2(11)
C67 Fe10 C68 38.5(9)
C9 Fe10 C69 146.5(10)
C12 Fe10 C69 111.0(10)
C10 Fe10 C69 86.7(10)
C71 Fe10 C69 63.7(11)
C70 Fe10 C69 37.0(10)
C67 Fe10 C69 63.4(10)
C68 Fe10 C69 36.7(10)
C9 Fe10 Fe12 97.5(6)
C12 Fe10 Fe12 51.1(6)
C10 Fe10 Fe12 50.8(6)
C71 Fe10 Fe12 174.0(7)
C70 Fe10 Fe12 134.5(8)
C67 Fe10 Fe12 142.3(7)
C68 Fe10 Fe12 113.9(8)
C69 Fe10 Fe12 111.6(8)
C9 Fe10 Fe11 50.5(6)
C12 Fe10 Fe11 97.5(6)
C10 Fe10 Fe11 50.7(6)
C71 Fe10 Fe11 120.0(8)
C70 Fe10 Fe11 112.5(8)
C67 Fe10 Fe11 152.6(7)
C68 Fe10 Fe11 167.6(7)
C69 Fe10 Fe11 133.0(8)
Fe12 Fe10 Fe11 59.81(12)
C9 Fe10 Fe9 50.6(6)
C12 Fe10 Fe9 50.4(6)
C10 Fe10 Fe9 97.7(6)
C71 Fe10 Fe9 125.7(8)
C70 Fe10 Fe9 160.4(8)
C67 Fe10 Fe9 111.9(7)
C68 Fe10 Fe9 128.2(8)
C69 Fe10 Fe9 161.4(8)
Fe12 Fe10 Fe9 59.91(11)
Fe11 Fe10 Fe9 59.72(12)
C11 Fe11 C9 101.1(9)
C11 Fe11 C10 100.4(9)
C9 Fe11 C10 100.5(9)
C11 Fe11 C74 116.4(10)
C9 Fe11 C74 86.5(10)
C10 Fe11 C74 140.6(9)
C11 Fe11 C72 92.3(9)
C9 Fe11 C72 149.9(10)
C10 Fe11 C72 103.3(9)
C74 Fe11 C72 63.5(10)
C11 Fe11 C75 149.3(10)
C9 Fe11 C75 93.1(10)
C10 Fe11 C75 103.5(9)
C74 Fe11 C75 37.1(9)
C72 Fe11 C75 63.7(10)
C11 Fe11 C73 84.9(10)
C9 Fe11 C73 114.3(10)
C10 Fe11 C73 143.1(10)
C74 Fe11 C73 38.1(10)
C72 Fe11 C73 39.8(9)
C75 Fe11 C73 64.4(11)
C11 Fe11 C76 127.0(10)
C9 Fe11 C76 130.4(10)
C10 Fe11 C76 83.5(10)
C74 Fe11 C76 63.6(11)
C72 Fe11 C76 37.1(9)
C75 Fe11 C76 39.3(10)
C73 Fe11 C76 65.1(11)
C11 Fe11 Fe12 50.6(7)
C9 Fe11 Fe12 97.8(7)
C10 Fe11 Fe12 51.0(6)
C74 Fe11 Fe12 166.8(7)
C72 Fe11 Fe12 111.4(7)
C75 Fe11 Fe12 153.7(7)
C73 Fe11 Fe12 130.0(8)
C76 Fe11 Fe12 120.5(8)
C11 Fe11 Fe9 51.2(6)
C9 Fe11 Fe9 50.9(6)
C10 Fe11 Fe9 98.5(6)
C74 Fe11 Fe9 115.1(7)
C72 Fe11 Fe9 140.4(7)
C75 Fe11 Fe9 140.9(7)
C73 Fe11 Fe9 112.4(8)
C76 Fe11 Fe9 177.4(8)
Fe12 Fe11 Fe9 60.19(11)
C11 Fe11 Fe10 98.1(7)
C9 Fe11 Fe10 50.5(7)
C10 Fe11 Fe10 51.1(6)
C74 Fe11 Fe10 130.1(7)
C72 Fe11 Fe10 153.7(7)
C75 Fe11 Fe10 111.8(8)
C73 Fe11 Fe10 164.9(8)
C76 Fe11 Fe10 122.3(8)
Fe12 Fe11 Fe10 60.06(12)
Fe9 Fe11 Fe10 60.29(12)
C11 Fe12 C10 99.7(9)
C11 Fe12 C12 100.5(9)
C10 Fe12 C12 101.1(8)
C11 Fe12 C81 91.9(11)
C10 Fe12 C81 103.6(10)
C12 Fe12 C81 150.0(10)
C11 Fe12 C77 127.5(11)
C10 Fe12 C77 84.3(10)
C12 Fe12 C77 130.4(11)
C81 Fe12 C77 37.8(11)
C11 Fe12 C78 150.0(11)
C10 Fe12 C78 104.5(10)
C12 Fe12 C78 92.2(10)
C81 Fe12 C78 65.3(12)
C77 Fe12 C78 40.0(11)
C11 Fe12 C80 86.2(10)
C10 Fe12 C80 141.5(9)
C12 Fe12 C80 115.3(9)
C81 Fe12 C80 37.9(10)
C77 Fe12 C80 63.1(12)
C78 Fe12 C80 63.8(12)
C11 Fe12 C79 115.2(10)
C10 Fe12 C79 142.6(9)
C12 Fe12 C79 86.3(9)
C81 Fe12 C79 63.7(11)
C77 Fe12 C79 64.1(11)
C78 Fe12 C79 38.2(10)
C80 Fe12 C79 37.3(10)
C11 Fe12 Fe11 50.0(6)
C10 Fe12 Fe11 50.9(6)
C12 Fe12 Fe11 97.7(6)
C81 Fe12 Fe11 111.1(9)
C77 Fe12 Fe11 121.4(9)
C78 Fe12 Fe11 154.8(8)
C80 Fe12 Fe11 130.0(8)
C79 Fe12 Fe11 165.0(7)
C11 Fe12 Fe10 97.7(6)
C10 Fe12 Fe10 51.1(6)
C12 Fe12 Fe10 50.9(6)
C81 Fe12 Fe10 154.1(8)
C77 Fe12 Fe10 122.6(9)
C78 Fe12 Fe10 111.3(9)
C80 Fe12 Fe10 166.1(8)
C79 Fe12 Fe10 130.8(7)
Fe11 Fe12 Fe10 60.12(12)
C11 Fe12 Fe9 50.9(6)
C10 Fe12 Fe9 98.2(6)
C12 Fe12 Fe9 50.5(6)
C81 Fe12 Fe9 139.8(9)
C77 Fe12 Fe9 177.1(9)
C78 Fe12 Fe9 139.7(8)
C80 Fe12 Fe9 114.1(8)
C79 Fe12 Fe9 114.0(7)
Fe11 Fe12 Fe9 59.92(11)
Fe10 Fe12 Fe9 60.23(11)

loop_
_geom_bond_atom_site_label_1
_geom_bond_atom_site_label_2
_geom_bond_distance
C1 O1 1.20(2)
C1 Fe2 1.94(2)
C1 Fe3 2.012(19)
C1 Fe1 2.01(2)
C2 O2 1.21(2)
C2 Fe3 1.94(2)
C2 Fe4 1.96(2)
C2 Fe2 1.994(19)
C3 O3 1.19(2)
C3 Fe4 1.95(2)
C3 Fe3 1.96(2)
C3 Fe1 2.021(18)
C4 O4 1.18(2)
C4 Fe1 1.96(2)
C4 Fe2 1.98(2)
C4 Fe4 2.028(19)
C5 O5 1.20(2)
C5 Fe5 1.96(2)
C5 Fe7 1.96(2)
C5 Fe6 1.98(2)
C6 O6 1.19(2)
C6 Fe8 1.96(2)
C6 Fe6 1.97(2)
C6 Fe7 2.01(2)
C7 O7 1.21(2)
C7 Fe7 1.965(19)
C7 Fe5 1.970(19)
C7 Fe8 1.986(19)
C8 O8 1.21(2)
C8 Fe8 1.95(2)
C8 Fe6 1.97(2)
C8 Fe5 2.00(2)
C9 O9 1.20(2)
C9 Fe11 1.97(2)
C9 Fe10 1.98(2)
C9 Fe9 1.98(2)
C10 O10 1.19(2)
C10 Fe11 1.99(2)
C10 Fe12 1.99(2)
C10 Fe10 1.998(19)
C11 O11 1.20(2)
C11 Fe11 1.95(2)
C11 Fe12 1.97(2)
C11 Fe9 1.99(2)
C12 O12 1.19(2)
C12 Fe9 1.98(2)
C12 Fe10 1.99(2)
C12 Fe12 2.00(2)
C13 N1 1.46(3)
C13 C14 1.51(3)
C13 H13A 0.9900
C13 H13B 0.9900
C14 N2 1.47(3)
C14 H14A 0.9900
C14 H14B 0.9900
C15 N2 1.26(3)
C15 C16 1.45(3)
C15 H15 0.9500
C16 C17 1.42(3)
C16 C20 1.43(3)
C16 Fe1 2.133(19)
C17 C18 1.40(3)
C17 Fe1 2.10(2)
C17 H17 1.0000
C18 C19 1.39(3)
C18 Fe1 2.09(2)
C18 H18 1.0000
C19 C20 1.39(3)
C19 Fe1 2.10(2)
C19 H19 1.0000
C20 Fe1 2.138(19)
C20 H20 1.0000
C21 C22 1.37(3)
C21 C25 1.40(4)
C21 Fe2 2.09(3)
C21 H21 1.0000
C22 C23 1.39(3)
C22 Fe2 2.11(2)
C22 H22 1.0000
C23 C24 1.40(4)
C23 Fe2 2.13(3)
C23 H23 1.0000
C24 C25 1.38(4)
C24 Fe2 2.11(3)
C24 H24 1.0000
C25 Fe2 2.11(3)
C25 H25 1.0000
C26 C27 1.39(4)
C26 C30 1.42(3)
C26 Fe3 2.10(3)
C26 H26 1.0000
C27 C28 1.41(3)
C27 Fe3 2.11(3)
C27 H27 1.0000
C28 C29 1.38(3)
C28 Fe3 2.13(3)
C28 H28 1.0000
C29 C30 1.39(3)
C29 Fe3 2.11(2)
C29 H29 1.0000
C30 Fe3 2.10(3)
C30 H30 1.0000
C31 C32 1.40(3)
C31 C35 1.43(3)
C31 Fe4 2.11(2)
C31 H31 1.0000
C32 C33 1.40(3)
C32 Fe4 2.10(2)
C32 H32 1.0000
C33 C34 1.40(3)
C33 Fe4 2.13(2)
C33 H33 1.0000
C34 C35 1.40(3)
C34 Fe4 2.10(2)
C34 H34 1.0000
C35 Fe4 2.11(2)
C35 H35 1.0000
C36 N1 1.45(3)
C36 C37 1.51(3)
C36 H36A 0.9900
C36 H36B 0.9900
C37 N3 1.43(3)
C37 H37A 0.9900
C37 H37B 0.9900
C38 N3 1.25(3)
C38 C39 1.48(3)
C38 H38 0.9500
C39 C43 1.38(3)
C39 C40 1.40(3)
C39 Fe5 2.12(2)
C40 C41 1.40(3)
C40 Fe5 2.07(2)
C40 H40 1.0000
C41 C42 1.41(3)
C41 Fe5 2.13(2)
C41 H41 1.0000
C42 C43 1.42(3)
C42 Fe5 2.12(2)
C42 H42 1.0000
C43 Fe5 2.11(2)
C43 H43 1.0000
C44 C48 1.39(4)
C44 C45 1.40(4)
C44 Fe6 2.07(3)
C44 H44 1.0000
C45 C46 1.34(4)
C45 Fe6 2.11(3)
C45 H45 1.0000
C46 C47 1.35(3)
C46 Fe6 2.09(3)
C46 H46 1.0000
C47 C48 1.36(3)
C47 Fe6 2.12(2)
C47 H47 1.0000
C48 Fe6 2.11(2)
C48 H48 1.0000
C49 C50 1.38(3)
C49 C53 1.40(3)
C49 Fe7 2.10(2)
C49 H49 1.0000
C50 C51 1.38(3)
C50 Fe7 2.09(2)
C50 H50 1.0000
C51 C52 1.43(3)
C51 Fe7 2.12(2)
C51 H51 1.0000
C52 C53 1.41(3)
C52 Fe7 2.09(2)
C52 H52 1.0000
C53 Fe7 2.11(2)
C53 H53 1.0000
C54 C58 1.38(3)
C54 C55 1.39(3)
C54 Fe8 2.11(2)
C54 H54 1.0000
C55 C56 1.38(3)
C55 Fe8 2.10(2)
C55 H55 1.0000
C56 C57 1.41(3)
C56 Fe8 2.14(2)
C56 H56 1.0000
C57 C58 1.41(3)
C57 Fe8 2.13(2)
C57 H57 1.0000
C58 Fe8 2.08(2)
C58 H58 1.0000
C59 C60 1.44(4)
C59 N1 1.46(3)
C59 H59A 0.9900
C59 H59B 0.9900
C60 N4 1.46(3)
C60 H60A 0.9900
C60 H60B 0.9900
C61 N4 1.25(3)
C61 C62 1.46(3)
C61 H61 0.9500
C62 C66 1.39(3)
C62 C63 1.41(3)
C62 Fe9 2.13(2)
C63 C64 1.44(3)
C63 Fe9 2.13(2)
C63 H63 1.0000
C64 C65 1.39(3)
C64 Fe9 2.10(2)
C64 H64 1.0000
C65 C66 1.41(3)
C65 Fe9 2.09(2)
C65 H65 1.0000
C66 Fe9 2.13(2)
C66 H66 1.0000
C67 C68 1.39(3)
C67 C71 1.45(4)
C67 Fe10 2.11(3)
C67 H67 1.0000
C68 C69 1.33(4)
C68 Fe10 2.11(3)
C68 H68 1.0000
C69 C70 1.34(4)
C69 Fe10 2.13(3)
C69 H69 1.0000
C70 C71 1.41(4)
C70 Fe10 2.10(3)
C70 H70 1.0000
C71 Fe10 2.08(3)
C71 H71 1.0000
C72 C76 1.35(3)
C72 C73 1.44(3)
C72 Fe11 2.10(2)
C72 H72 1.0000
C73 C74 1.38(4)
C73 Fe11 2.12(3)
C73 H73 1.0000
C74 C75 1.34(3)
C74 Fe11 2.10(3)
C74 H74 1.0000
C75 C76 1.43(4)
C75 Fe11 2.10(3)
C75 H75 1.0000
C76 Fe11 2.14(3)
C76 H76 1.0000
C77 C81 1.35(4)
C77 C78 1.43(4)
C77 Fe12 2.08(3)
C77 H77 1.0000
C78 C79 1.37(4)
C78 Fe12 2.09(3)
C78 H78 1.0000
C79 C80 1.34(4)
C79 Fe12 2.10(3)
C79 H79 1.0000
C80 C81 1.35(4)
C80 Fe12 2.10(3)
C80 H80 1.0000
C81 Fe12 2.07(3)
C81 H81 1.0000
C82 Cl1 1.70(4)
C82 Cl2 1.73(4)
C82 H82A 0.9900
C82 H82B 0.9900
Fe1 Fe3 2.495(4)
Fe1 Fe4 2.498(4)
Fe1 Fe2 2.535(4)
Fe2 Fe4 2.499(4)
Fe2 Fe3 2.523(4)
Fe3 Fe4 2.508(4)
Fe5 Fe8 2.481(4)
Fe5 Fe6 2.499(4)
Fe5 Fe7 2.516(4)
Fe6 Fe7 2.497(4)
Fe6 Fe8 2.535(4)
Fe7 Fe8 2.511(4)
Fe9 Fe11 2.505(4)
Fe9 Fe12 2.512(4)
Fe9 Fe10 2.520(4)
Fe10 Fe12 2.511(4)
Fe10 Fe11 2.512(5)
Fe11 Fe12 2.504(4)
